data_4025005
loop_
_publ_author_name
'Jarugu Narasimha Moorthy'
'Palani Natarajan'
'Paloth Venugopalan'

_publ_contact_author_address
;Departmet of chemistry
Indian Institute of Technology - Kanpur
Kanpur - 208 016
INDIA
;
_publ_contact_author_email moorthy@iitk.ac.in
_publ_contact_author_fax +915122597436
_publ_contact_author_name 'Prof. J. N. Moorthy'
_publ_contact_author_phone +915122597498
_publ_section_title
;
Abundant Lattice Inclusion Phenomenon with Sterically Hindered and
Inherently Shape-Selective Tetraarylpyrenes
;
_journal_name_full 'Journal of Organic Chemistry'
_journal_page_first 8566
_journal_page_last 8577
_journal_paper_doi 10.1021/jo901465f
_journal_volume 74
_journal_year 2009
_chemical_formula_moiety 'C52 H50 O4, C9 H7 N, C6 H5, C3 H2 N'
_chemical_formula_sum 'C70 H64 N2 O4'
_chemical_formula_weight 997.23
_chemical_name_common tetra(2,6-dimethyl-4-methoxyphenyl)pyrene
_chemical_name_systematic
;
 tetra(2,6-dimethyl-4-methoxyphenyl)pyrene
;
_space_group_IT_number 33
_symmetry_cell_setting orthorhombic
_symmetry_Int_Tables_number 33
_symmetry_space_group_name_Hall 'P 2c -2n'
_symmetry_space_group_name_H-M 'P n a 21'
_atom_sites_solution_hydrogens geom
_atom_sites_solution_primary direct
_atom_sites_solution_secondary difmap
_audit_creation_method SHELXL-97
_cell_angle_alpha 90.00
_cell_angle_beta 90.00
_cell_angle_gamma 90.00
_cell_formula_units_Z 4
_cell_length_a 19.600(2)
_cell_length_b 9.8101(12)
_cell_length_c 28.475(4)
_cell_measurement_reflns_used 3985
_cell_measurement_temperature 100(2)
_cell_measurement_theta_max 22.10
_cell_measurement_theta_min 2.20
_cell_volume 5475.0(12)
_computing_cell_refinement 'Bruker SAINT'
_computing_data_collection 'Bruker APEX'
_computing_data_reduction 'Bruker SAINT'
_computing_molecular_graphics 'SHELXL 5.1, XP (Sheldrick, 1994)'
_computing_publication_material SHELXS-97
_computing_structure_refinement 'SHELXL-97 (Sheldrick, 2008)'
_computing_structure_solution 'SHELXS-97 (Sheldrick, 2008)'
_diffrn_ambient_temperature 100(2)
_diffrn_measured_fraction_theta_full 0.999
_diffrn_measured_fraction_theta_max 0.999
_diffrn_measurement_device_type 'Bruker SMART APEX'
_diffrn_measurement_method 'phi and omega scans'
_diffrn_radiation_monochromator graphite
_diffrn_radiation_source 'fine-focus sealed tube'
_diffrn_radiation_type MoK\a
_diffrn_radiation_wavelength 0.71073
_diffrn_reflns_av_R_equivalents 0.0543
_diffrn_reflns_av_sigmaI/netI 0.0541
_diffrn_reflns_limit_h_max 21
_diffrn_reflns_limit_h_min -23
_diffrn_reflns_limit_k_max 11
_diffrn_reflns_limit_k_min -11
_diffrn_reflns_limit_l_max 33
_diffrn_reflns_limit_l_min -16
_diffrn_reflns_number 27102
_diffrn_reflns_theta_full 25.00
_diffrn_reflns_theta_max 25.00
_diffrn_reflns_theta_min 2.20
_exptl_absorpt_coefficient_mu 0.074
_exptl_absorpt_correction_type none
_exptl_crystal_colour 'color less'
_exptl_crystal_density_diffrn 1.210
_exptl_crystal_density_method 'not measured'
_exptl_crystal_description 'big needles'
_exptl_crystal_F_000 2120
_exptl_crystal_size_max 0.2
_exptl_crystal_size_mid 0.1
_exptl_crystal_size_min 0.1
_refine_diff_density_max 0.482
_refine_diff_density_min -0.253
_refine_diff_density_rms 0.043
_refine_ls_abs_structure_details 'Flack H D (1983), Acta Cryst. A39, 876-881'
_refine_ls_abs_structure_Flack -1.0(15)
_refine_ls_extinction_method none
_refine_ls_goodness_of_fit_ref 1.035
_refine_ls_hydrogen_treatment constr
_refine_ls_matrix_type full
_refine_ls_number_parameters 685
_refine_ls_number_reflns 7465
_refine_ls_number_restraints 1
_refine_ls_restrained_S_all 1.035
_refine_ls_R_factor_all 0.0672
_refine_ls_R_factor_gt 0.0528
_refine_ls_shift/su_max 0.000
_refine_ls_shift/su_mean 0.000
_refine_ls_structure_factor_coef Fsqd
_refine_ls_weighting_details 'calc w=1/[\s^2^(Fo^2^)+(0.0643P)^2^+0.7965P] where P=(Fo^2^+2Fc^2^)/3'
_refine_ls_weighting_scheme calc
_refine_ls_wR_factor_gt 0.1217
_refine_ls_wR_factor_ref 0.1309
_reflns_number_gt 6070
_reflns_number_total 7465
_reflns_threshold_expression >2sigma(I)
_cod_data_source_file jo901465f_si_001_25.cif
_cod_data_source_block H2.G22
_cod_depositor_comments
;
The following automatic conversions were performed:
'_symmetry_cell_setting' value 'Orthorhombic' changed to 'orthorhombic'
according to '/home/saulius/struct/CIF-dictionaries/cif_core.dic'
dictionary named 'cif_core.dic' version 2.4.1 from 2010-06-29.

Automatic conversion script
Id: cif_fix_enum 1527 2010-12-29 10:47:43Z saulius 
;
_cod_original_formula_sum 'C70 H64 N2 O4 '
_cod_database_code 4025005

loop_
_symmetry_equiv_pos_as_xyz
'x, y, z'
'-x, -y, z+1/2'
'x+1/2, -y+1/2, z'
'-x+1/2, y+1/2, z+1/2'

loop_
_atom_site_label
_atom_site_type_symbol
_atom_site_fract_x
_atom_site_fract_y
_atom_site_fract_z
_atom_site_U_iso_or_equiv
_atom_site_adp_type
_atom_site_occupancy
_atom_site_symmetry_multiplicity
_atom_site_calc_flag
_atom_site_refinement_flags
_atom_site_disorder_assembly
_atom_site_disorder_group
O1 O 0.24101(13) 0.4387(3) 1.20002(10) 0.0574(7) Uani 1 1 d . . .
O2 O 0.68184(12) 1.2414(3) 1.07137(11) 0.0573(8) Uani 1 1 d . . .
O3 O 0.33548(13) 1.5443(2) 0.76070(10) 0.0483(7) Uani 1 1 d . . .
O4 O -0.10991(11) 0.8275(2) 0.91195(10) 0.0464(6) Uani 1 1 d . . .
N1 N 0.38594(18) 0.1803(5) 0.23037(14) 0.0693(11) Uani 1 1 d . . .
N2 N 0.05630(19) 0.3035(4) 0.26739(15) 0.0659(10) Uani 1 1 d . . .
C1 C 0.34325(15) 0.8149(3) 1.06757(12) 0.0297(7) Uani 1 1 d . . .
C2 C 0.40730(15) 0.8773(3) 1.07191(12) 0.0297(7) Uani 1 1 d . . .
H2 H 0.4366 0.8490 1.0966 0.036 Uiso 1 1 calc R . .
C3 C 0.42948(14) 0.9777(3) 1.04185(12) 0.0287(7) Uani 1 1 d . . .
C4 C 0.40510(15) 1.1300(3) 0.97357(12) 0.0290(7) Uani 1 1 d . . .
H4 H 0.4479 1.1742 0.9775 0.035 Uiso 1 1 calc R . .
C5 C 0.36362(15) 1.1709(3) 0.93880(12) 0.0298(7) Uani 1 1 d . . .
H5 H 0.3783 1.2416 0.9183 0.036 Uiso 1 1 calc R . .
C6 C 0.25357(15) 1.1547(3) 0.89609(11) 0.0266(7) Uani 1 1 d . . .
C7 C 0.18830(15) 1.0984(3) 0.89359(12) 0.0310(7) Uani 1 1 d . . .
H7 H 0.1579 1.1313 0.8702 0.037 Uiso 1 1 calc R . .
C8 C 0.16563(15) 0.9968(3) 0.92359(11) 0.0272(7) Uani 1 1 d . . .
C9 C 0.19159(16) 0.8396(3) 0.98978(12) 0.0324(7) Uani 1 1 d . . .
H9 H 0.1480 0.7983 0.9866 0.039 Uiso 1 1 calc R . .
C10 C 0.23355(15) 0.7960(3) 1.02380(12) 0.0321(7) Uani 1 1 d . . .
H10 H 0.2191 0.7243 1.0439 0.039 Uiso 1 1 calc R . .
C11 C 0.30014(15) 0.8556(3) 1.03053(12) 0.0281(7) Uani 1 1 d . . .
C12 C 0.38680(15) 1.0211(3) 1.00514(12) 0.0296(7) Uani 1 1 d . . .
C13 C 0.29763(15) 1.1105(3) 0.93176(12) 0.0281(7) Uani 1 1 d . . .
C14 C 0.21039(14) 0.9463(3) 0.95805(12) 0.0261(7) Uani 1 1 d . . .
C15 C 0.27687(15) 1.0043(3) 0.96253(11) 0.0275(7) Uani 1 1 d . . .
C16 C 0.32141(14) 0.9592(3) 0.99911(11) 0.0245(7) Uani 1 1 d . . .
C17 C 0.32464(16) 0.5730(3) 1.09289(12) 0.0364(8) Uani 1 1 d . . .
C18 C 0.29873(18) 0.4782(3) 1.12510(13) 0.0410(9) Uani 1 1 d . . .
H18 H 0.3017 0.3834 1.1186 0.049 Uiso 1 1 calc R . .
C19 C 0.26887(17) 0.5227(4) 1.16623(13) 0.0404(9) Uani 1 1 d . . .
C20 C 0.26634(17) 0.6596(4) 1.17666(14) 0.0413(8) Uani 1 1 d . . .
H20 H 0.2472 0.6889 1.2056 0.050 Uiso 1 1 calc R . .
C21 C 0.29157(16) 0.7550(3) 1.14522(13) 0.0391(8) Uani 1 1 d . . .
C22 C 0.2876(2) 0.9056(4) 1.15751(16) 0.0566(11) Uani 1 1 d . . .
H22A H 0.2647 0.9165 1.1879 0.085 Uiso 1 1 calc R . .
H22B H 0.2616 0.9538 1.1332 0.085 Uiso 1 1 calc R . .
H22C H 0.3337 0.9435 1.1594 0.085 Uiso 1 1 calc R . .
C23 C 0.3586(2) 0.5274(4) 1.04811(14) 0.0532(10) Uani 1 1 d . . .
H23A H 0.3294 0.5498 1.0213 0.080 Uiso 1 1 calc R . .
H23B H 0.3661 0.4286 1.0492 0.080 Uiso 1 1 calc R . .
H23C H 0.4026 0.5740 1.0447 0.080 Uiso 1 1 calc R . .
C24 C 0.2311(2) 0.3001(5) 1.18860(18) 0.0723(14) Uani 1 1 d . . .
H24A H 0.2030 0.2933 1.1602 0.108 Uiso 1 1 calc R . .
H24B H 0.2080 0.2541 1.2147 0.108 Uiso 1 1 calc R . .
H24C H 0.2754 0.2568 1.1830 0.108 Uiso 1 1 calc R . .
C25 C 0.49784(15) 1.0426(3) 1.04965(12) 0.0304(7) Uani 1 1 d . . .
C26 C 0.55279(15) 1.0104(3) 1.02021(12) 0.0318(7) Uani 1 1 d . . .
C27 C 0.61575(16) 1.0742(3) 1.02776(13) 0.0357(8) Uani 1 1 d . . .
H27 H 0.6535 1.0525 1.0082 0.043 Uiso 1 1 calc R . .
C28 C 0.62321(17) 1.1686(3) 1.06351(14) 0.0384(8) Uani 1 1 d . . .
C29 C 0.56959(17) 1.1970(3) 1.09323(13) 0.0392(8) Uani 1 1 d . . .
H29 H 0.5758 1.2592 1.1185 0.047 Uiso 1 1 calc R . .
C30 C 0.50634(16) 1.1352(3) 1.08650(12) 0.0347(8) Uani 1 1 d . . .
C31 C 0.44800(19) 1.1724(4) 1.11862(14) 0.0469(9) Uani 1 1 d . . .
H31A H 0.4593 1.2561 1.1357 0.070 Uiso 1 1 calc R . .
H31B H 0.4402 1.0983 1.1410 0.070 Uiso 1 1 calc R . .
H31C H 0.4066 1.1871 1.0999 0.070 Uiso 1 1 calc R . .
C32 C 0.54471(18) 0.9128(3) 0.98012(14) 0.0409(9) Uani 1 1 d . . .
H32A H 0.5882 0.9039 0.9635 0.061 Uiso 1 1 calc R . .
H32B H 0.5099 0.9472 0.9585 0.061 Uiso 1 1 calc R . .
H32C H 0.5307 0.8235 0.9922 0.061 Uiso 1 1 calc R . .
C33 C 0.7302(2) 1.2396(5) 1.03743(18) 0.0651(12) Uani 1 1 d . . .
H33A H 0.7473 1.1464 1.0335 0.098 Uiso 1 1 calc R . .
H33B H 0.7679 1.2998 1.0464 0.098 Uiso 1 1 calc R . .
H33C H 0.7104 1.2713 1.0078 0.098 Uiso 1 1 calc R . .
C34 C 0.27592(15) 1.2566(3) 0.86014(12) 0.0284(7) Uani 1 1 d . . .
C35 C 0.30696(16) 1.2119(3) 0.81877(12) 0.0319(7) Uani 1 1 d . . .
C36 C 0.32815(15) 1.3070(3) 0.78514(12) 0.0334(7) Uani 1 1 d . . .
H36 H 0.3500 1.2767 0.7572 0.040 Uiso 1 1 calc R . .
C37 C 0.31755(16) 1.4433(3) 0.79225(13) 0.0349(8) Uani 1 1 d . . .
C38 C 0.28629(17) 1.4892(3) 0.83307(13) 0.0375(8) Uani 1 1 d . . .
H38 H 0.2787 1.5839 0.8376 0.045 Uiso 1 1 calc R . .
C39 C 0.26615(16) 1.3969(3) 0.86717(12) 0.0332(7) Uani 1 1 d . . .
C40 C 0.2341(2) 1.4474(3) 0.91217(14) 0.0463(9) Uani 1 1 d . . .
H40A H 0.2401 1.5463 0.9146 0.069 Uiso 1 1 calc R . .
H40B H 0.2560 1.4028 0.9390 0.069 Uiso 1 1 calc R . .
H40C H 0.1853 1.4257 0.9121 0.069 Uiso 1 1 calc R . .
C41 C 0.3194(2) 1.0625(3) 0.81047(14) 0.0492(10) Uani 1 1 d . . .
H41A H 0.3609 1.0344 0.8270 0.074 Uiso 1 1 calc R . .
H41B H 0.3249 1.0460 0.7767 0.074 Uiso 1 1 calc R . .
H41C H 0.2805 1.0099 0.8222 0.074 Uiso 1 1 calc R . .
C42 C 0.38040(19) 1.5064(4) 0.72401(14) 0.0477(9) Uani 1 1 d . . .
H42A H 0.4211 1.4630 0.7374 0.072 Uiso 1 1 calc R . .
H42B H 0.3939 1.5878 0.7063 0.072 Uiso 1 1 calc R . .
H42C H 0.3573 1.4422 0.7029 0.072 Uiso 1 1 calc R . .
C43 C 0.09367(15) 0.9464(3) 0.91968(11) 0.0279(7) Uani 1 1 d . . .
C44 C 0.07633(16) 0.8400(3) 0.88969(12) 0.0307(7) Uani 1 1 d . . .
C45 C 0.00781(16) 0.7994(3) 0.88576(13) 0.0331(7) Uani 1 1 d . . .
H45 H -0.0043 0.7281 0.8648 0.040 Uiso 1 1 calc R . .
C46 C -0.04166(16) 0.8620(3) 0.91204(13) 0.0344(8) Uani 1 1 d . . .
C47 C -0.02470(16) 0.9665(3) 0.94228(13) 0.0348(8) Uani 1 1 d . . .
H47 H -0.0594 1.0097 0.9602 0.042 Uiso 1 1 calc R . .
C48 C 0.04264(15) 1.0092(3) 0.94679(12) 0.0313(7) Uani 1 1 d . . .
C49 C 0.05981(18) 1.1210(4) 0.98003(14) 0.0426(9) Uani 1 1 d . . .
H49A H 0.0723 1.2029 0.9623 0.064 Uiso 1 1 calc R . .
H49B H 0.0983 1.0931 0.9998 0.064 Uiso 1 1 calc R . .
H49C H 0.0202 1.1408 0.9999 0.064 Uiso 1 1 calc R . .
C50 C 0.13119(19) 0.7664(4) 0.86318(14) 0.0438(9) Uani 1 1 d . . .
H50A H 0.1599 0.8327 0.8467 0.066 Uiso 1 1 calc R . .
H50B H 0.1103 0.7043 0.8404 0.066 Uiso 1 1 calc R . .
H50C H 0.1593 0.7140 0.8852 0.066 Uiso 1 1 calc R . .
C51 C -0.12908(19) 0.7124(4) 0.88465(16) 0.0525(10) Uani 1 1 d . . .
H51A H -0.1182 0.7293 0.8516 0.079 Uiso 1 1 calc R . .
H51B H -0.1782 0.6966 0.8879 0.079 Uiso 1 1 calc R . .
H51C H -0.1041 0.6320 0.8956 0.079 Uiso 1 1 calc R . .
C52 C 0.31974(15) 0.7120(3) 1.10261(11) 0.0294(7) Uani 1 1 d . . .
C61 C 0.4848(2) 0.6631(5) 0.32371(18) 0.0618(12) Uani 1 1 d . . .
H61 H 0.5165 0.5927 0.3306 0.074 Uiso 1 1 calc R . .
C62 C 0.4922(2) 0.7885(5) 0.34367(19) 0.0686(13) Uani 1 1 d . . .
H62 H 0.5295 0.8046 0.3642 0.082 Uiso 1 1 calc R . .
C63 C 0.4476(2) 0.8906(5) 0.33490(19) 0.0674(13) Uani 1 1 d . . .
H63 H 0.4532 0.9768 0.3496 0.081 Uiso 1 1 calc R . .
C64 C 0.3948(2) 0.8691(5) 0.30497(18) 0.0647(13) Uani 1 1 d . . .
H64 H 0.3639 0.9410 0.2982 0.078 Uiso 1 1 calc R . .
C65 C 0.3860(2) 0.7427(6) 0.28437(16) 0.0661(14) Uani 1 1 d . . .
H65 H 0.3486 0.7272 0.2638 0.079 Uiso 1 1 calc R . .
C66 C 0.4320(3) 0.6384(5) 0.29384(16) 0.0623(13) Uani 1 1 d . . .
C67 C 0.4361(3) 0.4635(10) 0.2748(2) 0.141(4) Uani 1 1 d . . .
H67 H 0.4702 0.3960 0.2791 0.169 Uiso 1 1 calc R . .
C68 C 0.3911(4) 0.4600(12) 0.2583(2) 0.166(5) Uani 1 1 d . . .
H68 H 0.3572 0.5276 0.2529 0.199 Uiso 1 1 calc R . .
C69 C 0.3953(3) 0.2882(6) 0.24247(18) 0.0727(14) Uani 1 1 d . . .
C70 C 0.09004(19) 0.7291(4) 0.12291(15) 0.0518(10) Uani 1 1 d . . .
H70 H 0.1262 0.6696 0.1143 0.062 Uiso 1 1 calc R . .
C71 C 0.0781(2) 0.8449(5) 0.09693(16) 0.0586(11) Uani 1 1 d . . .
H71 H 0.1061 0.8656 0.0706 0.070 Uiso 1 1 calc R . .
C72 C 0.0254(2) 0.9309(4) 0.10922(15) 0.0542(10) Uani 1 1 d . . .
H72 H 0.0171 1.0109 0.0913 0.065 Uiso 1 1 calc R . .
C73 C -0.01517(19) 0.9012(4) 0.14725(14) 0.0470(9) Uani 1 1 d . . .
H73 H -0.0514 0.9608 0.1555 0.056 Uiso 1 1 calc R . .
C74 C -0.00357(18) 0.7861(4) 0.17326(13) 0.0438(9) Uani 1 1 d . . .
H74 H -0.0319 0.7658 0.1994 0.053 Uiso 1 1 calc R . .
C75 C 0.05005(17) 0.6983(4) 0.16137(14) 0.0421(9) Uani 1 1 d . . .
C76 C 0.06494(19) 0.5728(4) 0.18836(15) 0.0503(10) Uani 1 1 d . . .
H76 H 0.1061 0.5263 0.1811 0.060 Uiso 1 1 calc R . .
C77 C 0.0269(2) 0.5204(5) 0.22108(17) 0.0610(11) Uani 1 1 d . . .
H77 H -0.0148 0.5642 0.2288 0.073 Uiso 1 1 calc R . .
C78 C 0.0456(2) 0.3988(5) 0.24596(17) 0.0594(11) Uani 1 1 d . . .

loop_
_atom_site_aniso_label
_atom_site_aniso_U_11
_atom_site_aniso_U_22
_atom_site_aniso_U_33
_atom_site_aniso_U_23
_atom_site_aniso_U_13
_atom_site_aniso_U_12
O1 0.0578(16) 0.0638(17) 0.0504(17) 0.0289(15) 0.0021(14) -0.0181(13)
O2 0.0405(14) 0.0677(17) 0.0636(19) 0.0190(15) -0.0157(15) -0.0166(13)
O3 0.0541(15) 0.0455(13) 0.0455(16) 0.0134(13) 0.0164(13) 0.0021(11)
O4 0.0339(13) 0.0529(14) 0.0523(16) -0.0012(13) -0.0036(12) -0.0104(11)
N1 0.062(2) 0.093(3) 0.053(2) -0.015(2) -0.0002(19) 0.002(2)
N2 0.066(2) 0.067(2) 0.065(3) -0.003(2) -0.011(2) -0.0030(18)
C1 0.0292(16) 0.0292(16) 0.0308(19) 0.0026(15) -0.0003(14) 0.0001(13)
C2 0.0294(16) 0.0326(17) 0.0272(17) 0.0053(14) -0.0059(14) 0.0042(13)
C3 0.0225(15) 0.0307(16) 0.0328(19) 0.0039(15) -0.0007(14) 0.0015(12)
C4 0.0240(15) 0.0293(16) 0.0338(19) 0.0024(14) -0.0011(14) -0.0029(12)
C5 0.0283(16) 0.0313(16) 0.0298(18) 0.0030(15) 0.0013(15) -0.0017(13)
C6 0.0282(16) 0.0274(15) 0.0242(18) 0.0002(13) 0.0009(14) 0.0019(12)
C7 0.0289(16) 0.0344(17) 0.0298(19) 0.0003(15) -0.0029(15) 0.0054(13)
C8 0.0262(16) 0.0290(15) 0.0265(17) -0.0012(14) -0.0007(13) 0.0020(12)
C9 0.0278(16) 0.0341(17) 0.035(2) -0.0005(16) 0.0002(15) -0.0019(13)
C10 0.0310(17) 0.0341(17) 0.0312(19) 0.0071(15) 0.0041(15) -0.0032(13)
C11 0.0297(16) 0.0274(15) 0.0270(17) 0.0012(14) -0.0004(14) 0.0003(12)
C12 0.0303(16) 0.0294(16) 0.0291(18) -0.0003(14) -0.0007(14) 0.0018(13)
C13 0.0271(16) 0.0294(16) 0.0276(17) 0.0014(14) 0.0004(14) 0.0017(12)
C14 0.0247(15) 0.0252(14) 0.0286(17) -0.0006(14) -0.0009(14) 0.0016(11)
C15 0.0232(15) 0.0336(16) 0.0255(17) -0.0024(15) -0.0004(13) 0.0020(12)
C16 0.0240(15) 0.0260(15) 0.0235(17) 0.0007(13) 0.0006(13) 0.0029(11)
C17 0.0384(18) 0.0386(18) 0.032(2) 0.0030(16) -0.0067(16) -0.0057(14)
C18 0.050(2) 0.0354(18) 0.037(2) 0.0087(17) -0.0097(18) -0.0076(16)
C19 0.0329(18) 0.052(2) 0.037(2) 0.0172(18) -0.0069(16) -0.0116(15)
C20 0.0372(19) 0.050(2) 0.036(2) 0.0069(18) 0.0006(17) -0.0018(15)
C21 0.0308(18) 0.050(2) 0.036(2) 0.0047(18) -0.0014(16) 0.0030(15)
C22 0.070(3) 0.051(2) 0.049(3) -0.001(2) 0.023(2) 0.0079(19)
C23 0.076(3) 0.042(2) 0.041(2) -0.0019(19) 0.002(2) -0.0049(19)
C24 0.076(3) 0.076(3) 0.065(3) 0.037(3) -0.014(2) -0.035(2)
C25 0.0321(17) 0.0317(16) 0.0275(18) 0.0108(14) -0.0057(14) 0.0018(13)
C26 0.0334(17) 0.0308(16) 0.0311(19) 0.0089(15) -0.0031(15) 0.0045(13)
C27 0.0282(17) 0.0422(18) 0.037(2) 0.0089(17) -0.0023(15) 0.0002(13)
C28 0.0317(18) 0.0415(18) 0.042(2) 0.0131(17) -0.0152(17) -0.0056(14)
C29 0.044(2) 0.0387(18) 0.035(2) 0.0009(17) -0.0138(18) -0.0007(15)
C30 0.0358(18) 0.0358(17) 0.033(2) 0.0086(16) -0.0074(16) 0.0014(14)
C31 0.049(2) 0.053(2) 0.039(2) -0.0051(19) -0.0021(18) 0.0016(17)
C32 0.0365(19) 0.0429(19) 0.043(2) 0.0009(17) -0.0021(17) 0.0044(14)
C33 0.047(2) 0.080(3) 0.069(3) 0.012(3) -0.004(2) -0.005(2)
C34 0.0232(16) 0.0308(16) 0.0313(18) 0.0033(15) -0.0030(14) 0.0035(12)
C35 0.0328(17) 0.0346(17) 0.0284(18) -0.0017(15) -0.0033(15) 0.0028(13)
C36 0.0298(17) 0.0458(19) 0.0245(17) 0.0028(16) 0.0026(15) 0.0006(14)
C37 0.0324(18) 0.0384(19) 0.034(2) 0.0098(16) -0.0019(16) -0.0013(14)
C38 0.0387(19) 0.0312(17) 0.043(2) 0.0075(16) 0.0008(17) -0.0003(14)
C39 0.0313(18) 0.0363(17) 0.0318(19) 0.0050(15) -0.0003(15) 0.0012(13)
C40 0.061(2) 0.0366(18) 0.041(2) 0.0049(17) 0.0105(19) 0.0052(16)
C41 0.072(3) 0.039(2) 0.037(2) 0.0014(18) 0.012(2) 0.0056(18)
C42 0.052(2) 0.050(2) 0.041(2) 0.0028(19) 0.0107(19) 0.0009(16)
C43 0.0303(16) 0.0264(15) 0.0269(17) 0.0045(13) -0.0037(14) 0.0023(12)
C44 0.0394(18) 0.0272(15) 0.0255(17) 0.0013(14) -0.0064(15) 0.0017(13)
C45 0.0405(18) 0.0255(15) 0.0334(19) 0.0029(14) -0.0096(16) -0.0065(13)
C46 0.0301(18) 0.0376(18) 0.0354(19) 0.0085(16) -0.0048(15) -0.0035(14)
C47 0.0310(18) 0.0371(17) 0.036(2) 0.0024(16) -0.0021(16) 0.0012(13)
C48 0.0313(17) 0.0341(16) 0.0284(19) 0.0021(14) -0.0040(15) 0.0016(13)
C49 0.0372(19) 0.049(2) 0.041(2) -0.0119(18) -0.0021(17) 0.0022(15)
C50 0.052(2) 0.0430(19) 0.036(2) -0.0050(17) -0.0061(18) 0.0072(16)
C51 0.045(2) 0.056(2) 0.057(3) 0.003(2) -0.010(2) -0.0166(17)
C52 0.0235(16) 0.0386(18) 0.0262(18) 0.0069(15) -0.0036(13) -0.0007(13)
C61 0.058(3) 0.063(3) 0.064(3) 0.025(2) 0.017(2) 0.012(2)
C62 0.055(3) 0.073(3) 0.077(4) 0.014(3) -0.015(3) -0.010(2)
C63 0.074(3) 0.056(3) 0.073(3) 0.010(3) -0.003(3) -0.003(2)
C64 0.047(3) 0.078(3) 0.069(3) 0.028(3) 0.018(2) 0.013(2)
C65 0.040(2) 0.117(4) 0.042(2) 0.022(3) 0.004(2) -0.025(2)
C66 0.083(3) 0.058(3) 0.045(3) -0.005(2) 0.031(3) -0.016(2)
C67 0.045(3) 0.298(11) 0.080(4) 0.118(6) 0.015(3) 0.027(4)
C68 0.059(4) 0.363(14) 0.075(4) 0.124(7) 0.023(3) 0.067(6)
C69 0.095(4) 0.079(3) 0.044(3) -0.016(3) 0.018(3) -0.002(3)
C70 0.041(2) 0.068(3) 0.047(2) -0.016(2) 0.0020(19) 0.0081(18)
C71 0.056(3) 0.076(3) 0.044(2) 0.000(2) 0.015(2) -0.005(2)
C72 0.059(3) 0.060(2) 0.043(3) -0.002(2) -0.004(2) -0.003(2)
C73 0.046(2) 0.052(2) 0.043(2) -0.018(2) -0.0053(19) 0.0031(17)
C74 0.0399(19) 0.061(2) 0.0310(19) -0.0101(19) 0.0029(16) -0.0088(17)
C75 0.0373(19) 0.050(2) 0.039(2) -0.0098(18) -0.0071(17) -0.0033(16)
C76 0.042(2) 0.063(2) 0.045(2) -0.014(2) -0.0046(19) -0.0067(18)
C77 0.050(2) 0.081(3) 0.052(3) -0.004(3) 0.004(2) 0.001(2)
C78 0.064(3) 0.059(3) 0.056(3) 0.004(2) -0.008(2) 0.003(2)

loop_
_atom_type_symbol
_atom_type_description
_atom_type_scat_dispersion_real
_atom_type_scat_dispersion_imag
_atom_type_scat_source
C C 0.0033 0.0016 'International Tables Vol C Tables 4.2.6.8 and 6.1.1.4'
H H 0.0000 0.0000 'International Tables Vol C Tables 4.2.6.8 and 6.1.1.4'
O O 0.0106 0.0060 'International Tables Vol C Tables 4.2.6.8 and 6.1.1.4'
N N 0.0061 0.0033 'International Tables Vol C Tables 4.2.6.8 and 6.1.1.4'

loop_
_geom_angle_atom_site_label_1
_geom_angle_atom_site_label_2
_geom_angle_atom_site_label_3
_geom_angle
_geom_angle_site_symmetry_1
_geom_angle_site_symmetry_3
_geom_angle_publ_flag
C19 O1 C24 118.0(3) . . ?
C33 O2 C28 117.6(4) . . ?
C37 O3 C42 116.7(3) . . ?
C46 O4 C51 116.9(3) . . ?
C2 C1 C11 118.6(3) . . ?
C2 C1 C52 120.8(3) . . ?
C11 C1 C52 120.5(3) . . ?
C3 C2 C1 122.7(3) . . ?
C2 C3 C12 119.5(3) . . ?
C2 C3 C25 119.6(3) . . ?
C12 C3 C25 120.9(3) . . ?
C5 C4 C12 122.1(3) . . ?
C4 C5 C13 121.6(3) . . ?
C7 C6 C13 118.6(3) . . ?
C7 C6 C34 119.9(3) . . ?
C13 C6 C34 121.5(3) . . ?
C8 C7 C6 123.2(3) . . ?
C7 C8 C14 118.9(3) . . ?
C7 C8 C43 119.6(3) . . ?
C14 C8 C43 121.5(3) . . ?
C10 C9 C14 122.1(3) . . ?
C9 C10 C11 121.4(3) . . ?
C1 C11 C16 120.0(3) . . ?
C1 C11 C10 121.8(3) . . ?
C16 C11 C10 118.2(3) . . ?
C3 C12 C16 119.7(3) . . ?
C3 C12 C4 122.7(3) . . ?
C16 C12 C4 117.6(3) . . ?
C6 C13 C15 119.8(3) . . ?
C6 C13 C5 121.9(3) . . ?
C15 C13 C5 118.3(3) . . ?
C8 C14 C15 119.5(3) . . ?
C8 C14 C9 122.5(3) . . ?
C15 C14 C9 118.0(3) . . ?
C13 C15 C14 119.9(3) . . ?
C13 C15 C16 120.1(3) . . ?
C14 C15 C16 120.0(3) . . ?
C11 C16 C12 119.5(3) . . ?
C11 C16 C15 120.1(3) . . ?
C12 C16 C15 120.3(3) . . ?
C52 C17 C18 119.6(3) . . ?
C52 C17 C23 119.3(3) . . ?
C18 C17 C23 121.1(3) . . ?
C19 C18 C17 119.9(3) . . ?
C20 C19 O1 114.7(3) . . ?
C20 C19 C18 120.5(3) . . ?
O1 C19 C18 124.8(3) . . ?
C19 C20 C21 120.4(4) . . ?
C20 C21 C52 119.8(3) . . ?
C20 C21 C22 119.3(3) . . ?
C52 C21 C22 120.9(3) . . ?
C30 C25 C26 120.3(3) . . ?
C30 C25 C3 119.6(3) . . ?
C26 C25 C3 120.2(3) . . ?
C27 C26 C25 119.0(3) . . ?
C27 C26 C32 119.7(3) . . ?
C25 C26 C32 121.3(3) . . ?
C28 C27 C26 120.3(3) . . ?
O2 C28 C29 115.7(3) . . ?
O2 C28 C27 123.9(3) . . ?
C29 C28 C27 120.5(3) . . ?
C28 C29 C30 120.4(3) . . ?
C29 C30 C25 119.5(3) . . ?
C29 C30 C31 119.1(3) . . ?
C25 C30 C31 121.5(3) . . ?
C35 C34 C39 119.2(3) . . ?
C35 C34 C6 119.7(3) . . ?
C39 C34 C6 121.2(3) . . ?
C34 C35 C36 119.8(3) . . ?
C34 C35 C41 120.6(3) . . ?
C36 C35 C41 119.6(3) . . ?
C37 C36 C35 120.3(3) . . ?
C36 C37 O3 124.4(3) . . ?
C36 C37 C38 120.5(3) . . ?
O3 C37 C38 115.1(3) . . ?
C39 C38 C37 120.1(3) . . ?
C38 C39 C34 120.1(3) . . ?
C38 C39 C40 120.0(3) . . ?
C34 C39 C40 119.9(3) . . ?
C44 C43 C48 119.5(3) . . ?
C44 C43 C8 121.6(3) . . ?
C48 C43 C8 118.9(3) . . ?
C43 C44 C45 119.7(3) . . ?
C43 C44 C50 119.7(3) . . ?
C45 C44 C50 120.6(3) . . ?
C46 C45 C44 120.4(3) . . ?
C45 C46 C47 120.2(3) . . ?
C45 C46 O4 125.1(3) . . ?
C47 C46 O4 114.7(3) . . ?
C46 C47 C48 120.7(3) . . ?
C47 C48 C43 119.5(3) . . ?
C47 C48 C49 119.7(3) . . ?
C43 C48 C49 120.8(3) . . ?
C17 C52 C21 119.6(3) . . ?
C17 C52 C1 120.5(3) . . ?
C21 C52 C1 119.9(3) . . ?
C66 C61 C62 120.1(4) . . ?
C63 C62 C61 121.5(5) . . ?
C62 C63 C64 119.6(5) . . ?
C63 C64 C65 120.1(4) . . ?
C64 C65 C66 119.8(4) . . ?
C61 C66 C65 118.9(4) . . ?
C61 C66 C67 108.8(5) . . ?
C65 C66 C67 132.2(5) . . ?
C68 C67 C66 97.8(10) . . ?
C67 C68 C69 96.5(9) . . ?
N1 C69 C68 167.6(6) . . ?
C71 C70 C75 120.7(4) . . ?
C70 C71 C72 119.7(4) . . ?
C73 C72 C71 120.3(4) . . ?
C74 C73 C72 120.3(4) . . ?
C73 C74 C75 120.1(4) . . ?
C70 C75 C74 118.9(4) . . ?
C70 C75 C76 118.8(3) . . ?
C74 C75 C76 122.3(3) . . ?
C77 C76 C75 126.1(4) . . ?
C76 C77 C78 122.5(4) . . ?
N2 C78 C77 175.2(5) . . ?

loop_
_geom_bond_atom_site_label_1
_geom_bond_atom_site_label_2
_geom_bond_distance
_geom_bond_site_symmetry_2
_geom_bond_publ_flag
O1 C19 1.379(4) . ?
O1 C24 1.411(5) . ?
O2 C33 1.354(5) . ?
O2 C28 1.372(4) . ?
O3 C37 1.382(4) . ?
O3 C42 1.416(4) . ?
O4 C46 1.380(4) . ?
O4 C51 1.422(4) . ?
N1 C69 1.128(6) . ?
N2 C78 1.136(5) . ?
C1 C2 1.402(4) . ?
C1 C11 1.409(4) . ?
C1 C52 1.492(4) . ?
C2 C3 1.376(4) . ?
C3 C12 1.405(4) . ?
C3 C25 1.500(4) . ?
C4 C5 1.343(4) . ?
C4 C12 1.441(4) . ?
C5 C13 1.437(4) . ?
C6 C7 1.395(4) . ?
C6 C13 1.402(4) . ?
C6 C34 1.496(4) . ?
C7 C8 1.386(4) . ?
C8 C14 1.406(4) . ?
C8 C43 1.499(4) . ?
C9 C10 1.341(5) . ?
C9 C14 1.431(4) . ?
C10 C11 1.443(4) . ?
C11 C16 1.417(4) . ?
C12 C16 1.428(4) . ?
C13 C15 1.421(4) . ?
C14 C15 1.427(4) . ?
C15 C16 1.429(4) . ?
C17 C52 1.394(5) . ?
C17 C18 1.402(5) . ?
C17 C23 1.507(5) . ?
C18 C19 1.380(5) . ?
C19 C20 1.377(5) . ?
C20 C21 1.386(5) . ?
C21 C52 1.398(5) . ?
C21 C22 1.520(5) . ?
C25 C30 1.398(5) . ?
C25 C26 1.401(4) . ?
C26 C27 1.400(4) . ?
C26 C32 1.498(5) . ?
C27 C28 1.384(5) . ?
C28 C29 1.378(5) . ?
C29 C30 1.393(5) . ?
C30 C31 1.509(5) . ?
C34 C35 1.397(5) . ?
C34 C39 1.404(4) . ?
C35 C36 1.400(5) . ?
C35 C41 1.504(5) . ?
C36 C37 1.369(4) . ?
C37 C38 1.389(5) . ?
C38 C39 1.385(5) . ?
C39 C40 1.511(5) . ?
C43 C44 1.391(4) . ?
C43 C48 1.406(4) . ?
C44 C45 1.405(4) . ?
C44 C50 1.499(5) . ?
C45 C46 1.370(5) . ?
C46 C47 1.379(5) . ?
C47 C48 1.391(4) . ?
C48 C49 1.487(5) . ?
C61 C66 1.361(7) . ?
C61 C62 1.364(6) . ?
C62 C63 1.352(6) . ?
C63 C64 1.357(7) . ?
C64 C65 1.382(7) . ?
C65 C66 1.390(7) . ?
C66 C67 1.802(11) . ?
C67 C68 1.001(8) . ?
C68 C69 1.746(12) . ?
C70 C71 1.376(6) . ?
C70 C75 1.380(6) . ?
C71 C72 1.379(6) . ?
C72 C73 1.375(6) . ?
C73 C74 1.370(5) . ?
C74 C75 1.400(5) . ?
C75 C76 1.480(6) . ?
C76 C77 1.299(6) . ?
C77 C78 1.434(6) . ?

loop_
_cod_related_entry_id
_cod_related_entry_database
_cod_related_entry_code
1 ChemSpider 30659069
